data_4106833
loop_
_publ_author_name
'Nicolas Leblanc'
'Nicolas Mercier'
'Leokadiya Zorina'
'Sergey Simonov'
'Pascale Auban-Senzier'
'Claude Pasquier'

_publ_section_title
;
 Large Spontaneous Polarization and Clear Hysteresis Loop of a
 Room-Temperature Hybrid Ferroelectric Based on Mixed-Halide [BiI3Cl2]
 Polar Chains and Methylviologen Dication
;
_journal_name_full 'Journal of the American Chemical Society'
_journal_page_first 14924
_journal_page_last 14927
_journal_paper_doi 10.1021/ja206171s
_journal_volume 133
_journal_year 2011
_chemical_absolute_configuration unk
_chemical_compound_source 'synthesis as described'
_chemical_formula_moiety 'Bi Cl4 I, Bi I5, 2(C12 H14 N2)'
_chemical_formula_sum 'C24 H28 Bi2 Cl4 I6 N4'
_chemical_formula_weight 1693.66
_chemical_name_systematic
;
 ?
;
_space_group_IT_number 104
_symmetry_cell_setting tetragonal
_symmetry_Int_Tables_number 104
_symmetry_space_group_name_Hall 'P 4 -2n'
_symmetry_space_group_name_H-M 'P 4 n c'
_atom_sites_solution_hydrogens geom
_atom_sites_solution_primary direct
_atom_sites_solution_secondary difmap
_audit_conform_dict_location ftp://ftp.iucr.org/pub/cif_core.dic
_audit_conform_dict_name cif_core.dic
_audit_conform_dict_version 2.3
_audit_creation_date 2011-06-22T10:53:44-00:00
_audit_creation_method 'WinGX routine CIF_UPDATE'
_cell_angle_alpha 90.00
_cell_angle_beta 90.00
_cell_angle_gamma 90.00
_cell_formula_units_Z 2
_cell_length_a 12.5278(10)
_cell_length_b 12.5278(10)
_cell_length_c 12.6511(7)
_cell_measurement_reflns_used 28350
_cell_measurement_temperature 293(2)
_cell_measurement_theta_max 36
_cell_measurement_theta_min 2
_cell_measurement_wavelength 0.71073
_cell_volume 1985.5(2)
_computing_molecular_graphics 'Ortep-3 for Windows (Farrugia, 1997)'
_computing_publication_material 'WinGX publication routines (Farrugia, 1999)'
_computing_structure_refinement 'SHELXL-97 (Sheldrick, 1997)'
_computing_structure_solution 'SHELXS-86 (Sheldrick, 1986)'
_diffrn_ambient_temperature 293(2)
_diffrn_detector_area_resol_mean 9
_diffrn_measured_fraction_theta_full 0.993
_diffrn_measured_fraction_theta_max 0.993
_diffrn_measurement_device_type KappaCCD
_diffrn_measurement_method CCD
_diffrn_radiation_monochromator 'horizontally mounted graphite crystal'
_diffrn_radiation_probe x-ray
_diffrn_radiation_source 'fine-focus sealed tube'
_diffrn_radiation_type MoK\a
_diffrn_radiation_wavelength 0.71073
_diffrn_reflns_av_R_equivalents 0.0438
_diffrn_reflns_av_unetI/netI 0.0311
_diffrn_reflns_limit_h_max 20
_diffrn_reflns_limit_h_min -20
_diffrn_reflns_limit_k_max 20
_diffrn_reflns_limit_k_min -17
_diffrn_reflns_limit_l_max 20
_diffrn_reflns_limit_l_min -15
_diffrn_reflns_number 26088
_diffrn_reflns_theta_full 36
_diffrn_reflns_theta_max 36
_diffrn_reflns_theta_min 3.64
_exptl_absorpt_coefficient_mu 13.806
_exptl_absorpt_correction_T_max 0.331
_exptl_absorpt_correction_T_min 0.243
_exptl_absorpt_correction_type multi-scan
_exptl_absorpt_process_details '(SADABS (Sheldrick, Bruker, 2000))'
_exptl_crystal_colour black
_exptl_crystal_density_diffrn 2.833
_exptl_crystal_description prism
_exptl_crystal_F_000 1504
_exptl_crystal_size_max 0.1
_exptl_crystal_size_mid 0.1
_exptl_crystal_size_min 0.1
_refine_diff_density_max 1.267
_refine_diff_density_min -1.613
_refine_diff_density_rms 0.155
_refine_ls_abs_structure_details 'Flack H D (1983), Acta Cryst. A39, 876-881'
_refine_ls_abs_structure_Flack 0.464(8)
_refine_ls_extinction_method none
_refine_ls_goodness_of_fit_ref 1.029
_refine_ls_hydrogen_treatment constr
_refine_ls_matrix_type full
_refine_ls_number_parameters 99
_refine_ls_number_reflns 4044
_refine_ls_number_restraints 1
_refine_ls_restrained_S_all 1.029
_refine_ls_R_factor_all 0.0789
_refine_ls_R_factor_gt 0.0348
_refine_ls_shift/su_max 0.001
_refine_ls_shift/su_mean 0
_refine_ls_structure_factor_coef Fsqd
_refine_ls_weighting_details 'calc w=1/[\s^2^(Fo^2^)+(0.0347P)^2^+2.2727P] where P=(Fo^2^+2Fc^2^)/3'
_refine_ls_weighting_scheme calc
_refine_ls_wR_factor_gt 0.0731
_refine_ls_wR_factor_ref 0.084
_reflns_number_gt 2334
_reflns_number_total 4044
_reflns_threshold_expression >2sigma(I)
_cod_data_source_file ja206171s_si_002.cif
_cod_data_source_block sad
_cod_depositor_comments
;

2021-04-11
Z value and formula fixed to values more according to usual
chemical conventions.                 miguel
;
_cod_original_formula_sum 'C12 H14 Bi Cl2 I3 N2'
_cod_original_formula_weight 846.83
_cod_original_formula_moiety 'Bi Cl2 I3, C12 H14 N2'
_cod_original_formula_units_Z 4
_cod_original_cell_volume 1985.5(3)
_cod_database_code 4106833

loop_
_symmetry_equiv_pos_as_xyz
'x, y, z'
'-x+1/2, y+1/2, z+1/2'
'-x, -y, z'
'x+1/2, -y+1/2, z+1/2'
'-y+1/2, -x+1/2, z+1/2'
'y, -x, z'
'-y, x, z'
'y+1/2, x+1/2, z+1/2'

loop_
_atom_site_label
_atom_site_type_symbol
_atom_site_fract_x
_atom_site_fract_y
_atom_site_fract_z
_atom_site_U_iso_or_equiv
_atom_site_adp_type
_atom_site_occupancy
_atom_site_symmetry_multiplicity
_atom_site_calc_flag
_atom_site_refinement_flags
C1 C 0.3816(10) 0.1953(11) 0.8603(8) 0.043(3) Uani 1 1 d .
H1 H 0.3811 0.248 0.9121 0.051 Uiso 1 1 calc R
C2 C 0.4545(12) 0.1171(10) 0.8619(8) 0.044(3) Uani 1 1 d .
H2 H 0.5029 0.1128 0.9175 0.053 Uiso 1 1 calc R
C3 C 0.3043(10) 0.1250(11) 0.7100(8) 0.043(3) Uani 1 1 d .
H3 H 0.2509 0.1261 0.6589 0.052 Uiso 1 1 calc R
C4 C 0.3801(10) 0.0430(10) 0.7069(8) 0.037(3) Uani 1 1 d .
H4 H 0.3769 -0.0097 0.6551 0.044 Uiso 1 1 calc R
C5 C 0.4579(15) 0.0420(14) 0.7807(7) 0.0277(9) Uani 1 1 d .
C6 C 0.2217(14) 0.2813(15) 0.7915(10) 0.058(2) Uani 1 1 d .
H6A H 0.1602 0.2515 0.8259 0.086 Uiso 1 1 calc R
H6B H 0.2014 0.3088 0.7235 0.086 Uiso 1 1 calc R
H6C H 0.2502 0.3381 0.8339 0.086 Uiso 1 1 calc R
Bi2 Bi 1 0 1.04136(10) 0.03822(13) Uani 1 4 d S
Cl1 Cl 0.91908(8) -0.19815(8) 0.5339(3) 0.0361(2) Uani 1 1 d .
I1 I 1 0 0.77037(8) 0.0691(6) Uani 1 4 d S
I2 I 1 0 1.27633(8) 0.0852(8) Uani 1 4 d S
I3 I 0.75772(3) 0.01054(3) 1.03182(13) 0.06779(15) Uani 1 1 d .
N1 N 0.3052(10) 0.1958(10) 0.7775(5) 0.0304(9) Uani 1 1 d .
Bi1 Bi 1 0 0.53845(7) 0.02812(8) Uani 1 4 d S

loop_
_atom_site_aniso_label
_atom_site_aniso_U_11
_atom_site_aniso_U_22
_atom_site_aniso_U_33
_atom_site_aniso_U_23
_atom_site_aniso_U_13
_atom_site_aniso_U_12
C1 0.041(6) 0.050(8) 0.037(5) -0.009(5) -0.014(4) -0.009(5)
C2 0.058(8) 0.044(8) 0.031(4) -0.004(4) -0.011(4) 0.012(5)
C3 0.034(6) 0.056(8) 0.040(5) 0.000(4) -0.009(5) 0.011(5)
C4 0.039(6) 0.031(5) 0.041(4) -0.009(4) -0.013(4) -0.011(4)
C5 0.032(9) 0.025(9) 0.026(3) -0.001(2) 0.005(2) -0.0047(14)
C6 0.048(6) 0.081(9) 0.044(5) 0.004(5) -0.025(4) 0.027(3)
Bi2 0.03548(10) 0.03548(10) 0.0437(4) 0 0 0
Cl1 0.0393(5) 0.0300(4) 0.0390(6) -0.0009(12) 0.0018(13) -0.0024(4)
I1 0.0927(9) 0.0927(9) 0.0219(5) 0 0 0
I2 0.1138(12) 0.1138(12) 0.0280(8) 0 0 0
I3 0.04048(18) 0.0870(3) 0.0759(3) -0.0030(9) -0.0036(5) -0.00278(17)
N1 0.034(6) 0.040(7) 0.017(2) -0.008(2) 0.006(2) -0.0005(14)
Bi1 0.02788(8) 0.02788(8) 0.0286(2) 0 0 0

loop_
_atom_type_symbol
_atom_type_description
_atom_type_scat_dispersion_real
_atom_type_scat_dispersion_imag
_atom_type_scat_source
C C 0.0033 0.0016 'International Tables Vol C Tables 4.2.6.8 and 6.1.1.4'
H H 0 0 'International Tables Vol C Tables 4.2.6.8 and 6.1.1.4'
Bi Bi -4.1077 10.2566 'International Tables Vol C Tables 4.2.6.8 and 6.1.1.4'
Cl Cl 0.1484 0.1585 'International Tables Vol C Tables 4.2.6.8 and 6.1.1.4'
I I -0.4742 1.8119 'International Tables Vol C Tables 4.2.6.8 and 6.1.1.4'
N N 0.0061 0.0033 'International Tables Vol C Tables 4.2.6.8 and 6.1.1.4'

loop_
_geom_angle_atom_site_label_1
_geom_angle_atom_site_label_2
_geom_angle_atom_site_label_3
_geom_angle
_geom_angle_site_symmetry_1
_geom_angle_site_symmetry_3
C2 C1 N1 118.3(10) . .
C2 C1 H1 120.9 . .
N1 C1 H1 120.9 . .
C1 C2 C5 120.3(10) . .
C1 C2 H2 119.9 . .
C5 C2 H2 119.9 . .
N1 C3 C4 122.8(10) . .
N1 C3 H3 118.6 . .
C4 C3 H3 118.6 . .
C5 C4 C3 118.5(9) . .
C5 C4 H4 120.8 . .
C3 C4 H4 120.8 . .
C4 C5 C2 118.8(5) . .
C4 C5 C5 121.1(16) . 3_655
C2 C5 C5 119.9(15) . 3_655
N1 C6 H6A 109.5 . .
N1 C6 H6B 109.5 . .
H6A C6 H6B 109.5 . .
N1 C6 H6C 109.5 . .
H6A C6 H6C 109.5 . .
H6B C6 H6C 109.5 . .
I2 Bi2 I3 92.27(4) . 6_665
I2 Bi2 I3 92.27(4) . .
I3 Bi2 I3 89.910(3) 6_665 .
I2 Bi2 I3 92.27(4) . 3_755
I3 Bi2 I3 89.910(3) 6_665 3_755
I3 Bi2 I3 175.45(8) . 3_755
I2 Bi2 I3 92.27(4) . 7_645
I3 Bi2 I3 175.45(8) 6_665 7_645
I3 Bi2 I3 89.910(3) . 7_645
I3 Bi2 I3 89.910(3) 3_755 7_645
I2 Bi2 I1 180 . .
I3 Bi2 I1 87.73(4) 6_665 .
I3 Bi2 I1 87.73(4) . .
I3 Bi2 I1 87.73(4) 3_755 .
I3 Bi2 I1 87.73(4) 7_645 .
Bi1 I1 Bi2 180 . .
Bi2 I2 Bi1 180 . 1_556
C3 N1 C1 121.0(5) . .
C3 N1 C6 125.9(12) . .
C1 N1 C6 112.6(10) . .
Cl1 Bi1 Cl1 177.54(15) 3_755 .
Cl1 Bi1 Cl1 89.974(4) 3_755 7_645
Cl1 Bi1 Cl1 89.974(4) . 7_645
Cl1 Bi1 Cl1 89.974(4) 3_755 6_665
Cl1 Bi1 Cl1 89.974(4) . 6_665
Cl1 Bi1 Cl1 177.54(15) 7_645 6_665
Cl1 Bi1 I1 91.23(8) 3_755 .
Cl1 Bi1 I1 91.23(8) . .
Cl1 Bi1 I1 91.23(8) 7_645 .
Cl1 Bi1 I1 91.23(8) 6_665 .
Cl1 Bi1 I2 88.77(8) 3_755 1_554
Cl1 Bi1 I2 88.77(8) . 1_554
Cl1 Bi1 I2 88.77(8) 7_645 1_554
Cl1 Bi1 I2 88.77(8) 6_665 1_554
I1 Bi1 I2 180 . 1_554

loop_
_geom_bond_atom_site_label_1
_geom_bond_atom_site_label_2
_geom_bond_distance
_geom_bond_site_symmetry_2
C1 C2 1.340(18) .
C1 N1 1.419(13) .
C1 H1 0.93 .
C2 C5 1.393(17) .
C2 H2 0.93 .
C3 N1 1.231(15) .
C3 C4 1.401(17) .
C3 H3 0.93 .
C4 C5 1.350(18) .
C4 H4 0.93 .
C5 C5 1.489(9) 3_655
C6 N1 1.507(8) .
C6 H6A 0.96 .
C6 H6B 0.96 .
C6 H6C 0.96 .
Bi2 I2 2.9726(14) .
Bi2 I3 3.0405(5) 6_665
Bi2 I3 3.0405(6) .
Bi2 I3 3.0405(6) 3_755
Bi2 I3 3.0405(5) 7_645
Bi2 I1 3.4283(18) .
Cl1 Bi1 2.6821(10) .
I1 Bi1 2.9340(12) .
I2 Bi1 3.3161(15) 1_556
Bi1 Cl1 2.6820(10) 3_755
Bi1 Cl1 2.6821(10) 7_645
Bi1 Cl1 2.6820(10) 6_665
Bi1 I2 3.3161(15) 1_554

loop_
_geom_torsion_atom_site_label_1
_geom_torsion_atom_site_label_2
_geom_torsion_atom_site_label_3
_geom_torsion_atom_site_label_4
_geom_torsion
_geom_torsion_site_symmetry_1
_geom_torsion_site_symmetry_4
N1 C1 C2 C5 4(2) . .
N1 C3 C4 C5 0(2) . .
C3 C4 C5 C2 5(3) . .
C3 C4 C5 C5 -179(2) . 3_655
C1 C2 C5 C4 -7(3) . .
C1 C2 C5 C5 177(2) . 3_655
I2 Bi2 I1 Bi1 0E1(6) . .
I3 Bi2 I1 Bi1 -9E1(4) 6_665 .
I3 Bi2 I1 Bi1 -0E1(4) . .
I3 Bi2 I1 Bi1 18E1(7) 3_755 .
I3 Bi2 I1 Bi1 9E1(7) 7_645 .
I3 Bi2 I2 Bi1 -9E1(7) 6_665 1_556
I3 Bi2 I2 Bi1 -18E1(7) . 1_556
I3 Bi2 I2 Bi1 0E1(4) 3_755 1_556
I3 Bi2 I2 Bi1 9E1(4) 7_645 1_556
I1 Bi2 I2 Bi1 0E1(9) . 1_556
C4 C3 N1 C1 -3(3) . .
C4 C3 N1 C6 -174.7(15) . .
C2 C1 N1 C3 1(2) . .
C2 C1 N1 C6 174.2(14) . .
Bi2 I1 Bi1 Cl1 11E1(10) . 3_755
Bi2 I1 Bi1 Cl1 -7E1(10) . .
Bi2 I1 Bi1 Cl1 -16E1(10) . 7_645
Bi2 I1 Bi1 Cl1 2E1(10) . 6_665
Bi2 I1 Bi1 I2 0E1(7) . 1_554
